data_7010189
loop_
_publ_author_name
'Berridge, Timothy E.'
'Barton, Matthew T.'
'Hamor, Thomas A.'
'Jones, Christopher J.'
'McQuillan, Ferida S.'
'Paxton, Keith'
'Rowley, Natalie M.'

_publ_section_title
;
 The syntheses of metallomacrocycles containing unsymmetrical bridging
 ligands and the crystal structures of
 DL-[Mo{HB(3,5-Me2C3HN2)3}(NO)(OC6H4CH2CH2O-4)]2&#x00B7;2CH2Cl2 and
 DL-[W{HB(3,5-Me2C3HN2)3}(NO)(OC6H3NO2-4-CH2CH2O-3)]2&#x00B7;
 CH2Cl2&#x200A;&#x2020;
;
_journal_issue 24
_journal_name_full 'Journal of the Chemical Society, Dalton Transactions'
_journal_page_first 4645
_journal_paper_doi 10.1039/b006716o
_journal_year 2000
_chemical_formula_sum 'C47 H60 B2 Cl2 N16 O10 W2'
_chemical_formula_weight 1469.33
_chemical_name_systematic
;
?
;
_space_group_IT_number 14
_symmetry_cell_setting monoclinic
_symmetry_space_group_name_Hall '-P 2ybc'
_symmetry_space_group_name_H-M 'P 1 21/c 1'
_atom_sites_solution_hydrogens geom
_atom_sites_solution_primary direct
_atom_sites_solution_secondary difmap
_audit_creation_method SHELXL
_cell_angle_alpha 90.00
_cell_angle_beta 92.82(2)
_cell_angle_gamma 90.00
_cell_formula_units_Z 4
_cell_length_a 12.489(4)
_cell_length_b 24.166(9)
_cell_length_c 20.568(11)
_cell_measurement_reflns_used 22489
_cell_measurement_temperature 294(2)
_cell_measurement_theta_max 22.01
_cell_measurement_theta_min 1.30
_cell_volume 6200(5)
_computing_cell_refinement 'R-Axis II software'
_computing_data_collection 'R-Axis II software'
_computing_data_reduction TeXsan
_computing_molecular_graphics ORTEP
_computing_structure_refinement SHELXL-93
_computing_structure_solution Texsan
_diffrn_ambient_temperature 294(2)
_diffrn_measurement_device 'Rigaku R-Axis II area detector'
_diffrn_measurement_method 'image-plate scans'
_diffrn_radiation_monochromator graphite
_diffrn_radiation_source 'rotating anode'
_diffrn_radiation_type MoKa
_diffrn_radiation_wavelength 0.7107
_diffrn_reflns_av_R_equivalents 0.0808
_diffrn_reflns_av_sigmaI/netI 0.0786
_diffrn_reflns_limit_h_max 13
_diffrn_reflns_limit_h_min -13
_diffrn_reflns_limit_k_max 23
_diffrn_reflns_limit_k_min -25
_diffrn_reflns_limit_l_max 21
_diffrn_reflns_limit_l_min -20
_diffrn_reflns_number 22489
_diffrn_reflns_theta_max 22.01
_diffrn_reflns_theta_min 1.30
_exptl_absorpt_coefficient_mu 3.857
_exptl_crystal_colour pink
_exptl_crystal_density_diffrn 1.574
_exptl_crystal_description irregular
_exptl_crystal_F_000 2904
_exptl_crystal_size_max 0.35
_exptl_crystal_size_mid 0.3
_exptl_crystal_size_min 0.25
_refine_diff_density_max 1.437
_refine_diff_density_min -1.314
_refine_diff_density_rms 0.131
_refine_ls_extinction_method none
_refine_ls_goodness_of_fit_obs 1.137
_refine_ls_goodness_of_fit_ref 1.084
_refine_ls_matrix_type full
_refine_ls_number_parameters 726
_refine_ls_number_reflns 7371
_refine_ls_number_restraints 0
_refine_ls_restrained_S_all 1.084
_refine_ls_restrained_S_obs 1.137
_refine_ls_R_factor_all 0.0861
_refine_ls_R_factor_gt 0.0583
_refine_ls_shift/esd_max 0.007
_refine_ls_shift/esd_mean 0.000
_refine_ls_structure_factor_coef Fsqd
_refine_ls_weighting_details 'w=1/[s^2^(Fo^2^)+( 0.0821P)^2^+8.2385P] where P=(Fo^2^+2Fc^2^)/3'
_refine_ls_weighting_scheme calc
_refine_ls_wR_factor_obs 0.1518
_refine_ls_wR_factor_ref 0.1669
_reflns_number_observed 5668
_reflns_number_total 7371
_reflns_observed_criterion >2sigma(I)
_cod_data_source_file b006716o.txt
_cod_data_source_block tim825rnnn
_cod_depositor_comments
;
The following automatic conversions were performed:

'_refine_ls_weighting_scheme' value 'calc w=1/[s^2^(Fo^2^)+(
0.0821P)^2^+8.2385P] where P=(Fo^2^+2Fc^2^)/3' was changed to 'calc'.
New tag '_refine_ls_weighting_details' was created. The value of the
new tag was set to 'w=1/[s^2^(Fo^2^)+( 0.0821P)^2^+8.2385P] where
P=(Fo^2^+2Fc^2^)/3'.

Automatic conversion script
Id: cif_fix_values 3143 2015-03-26 13:38:13Z robertas 
;
_cod_original_cell_volume 6200.1(45)
_cod_original_sg_symbol_H-M P2(1)/c
_cod_database_code 7010189

loop_
_symmetry_equiv_pos_as_xyz
'x, y, z'
'-x, y+1/2, -z+1/2'
'-x, -y, -z'
'x, -y-1/2, z-1/2'

loop_
_atom_site_aniso_label
_atom_site_aniso_U_11
_atom_site_aniso_U_22
_atom_site_aniso_U_33
_atom_site_aniso_U_23
_atom_site_aniso_U_13
_atom_site_aniso_U_12
W1 0.0821(4) 0.0477(3) 0.0550(4) 0.0017(3) 0.0148(3) -0.0032(3)
W2 0.0755(4) 0.0574(4) 0.0538(4) 0.0037(3) 0.0119(3) 0.0024(3)
O1 0.067(6) 0.068(6) 0.065(6) 0.016(5) 0.012(4) 0.000(5)
O2 0.103(7) 0.047(5) 0.055(5) 0.010(4) 0.017(5) 0.008(5)
O3 0.093(9) 0.117(10) 0.124(10) -0.021(8) 0.038(7) -0.027(7)
O4 0.080(6) 0.073(6) 0.059(5) 0.015(5) 0.026(5) 0.007(5)
O5 0.081(6) 0.060(6) 0.066(6) 0.007(5) 0.001(5) -0.014(5)
O6 0.157(11) 0.118(10) 0.062(7) 0.026(7) 0.002(7) 0.032(8)
O7 0.121(9) 0.105(9) 0.057(6) -0.010(7) 0.011(6) -0.006(7)
O8 0.137(10) 0.087(8) 0.079(7) 0.008(7) 0.031(7) -0.021(8)
O9 0.470(35) 0.085(11) 0.246(22) 0.003(12) 0.282(25) -0.022(15)
O10 0.142(11) 0.095(9) 0.129(11) -0.029(8) 0.074(9) -0.004(8)
N1 0.078(9) 0.058(7) 0.064(7) -0.013(6) 0.006(6) 0.004(6)
N2 0.092(10) 0.041(6) 0.058(7) -0.002(6) 0.020(6) 0.005(6)
N3 0.078(8) 0.045(6) 0.075(8) 0.000(6) 0.012(6) -0.008(6)
N4 0.097(9) 0.061(7) 0.065(8) -0.004(7) 0.014(7) -0.003(7)
N5 0.089(9) 0.053(7) 0.067(7) -0.008(6) 0.016(6) -0.003(6)
N6 0.088(8) 0.051(7) 0.067(7) 0.002(6) 0.014(6) 0.004(6)
N7 0.072(9) 0.070(8) 0.089(9) -0.025(7) 0.023(7) -0.018(6)
N8 0.067(8) 0.051(6) 0.066(7) 0.008(6) 0.010(6) 0.001(6)
N9 0.071(8) 0.071(8) 0.056(7) -0.005(7) 0.002(6) -0.009(6)
N10 0.094(10) 0.074(8) 0.093(10) 0.015(8) 0.018(8) 0.026(8)
N11 0.081(9) 0.073(8) 0.066(8) -0.002(7) 0.016(6) 0.000(7)
N12 0.076(8) 0.085(9) 0.068(8) -0.009(8) 0.014(6) -0.005(7)
N13 0.077(8) 0.076(8) 0.073(8) 0.011(7) 0.008(6) -0.011(7)
N14 0.089(9) 0.104(10) 0.054(7) -0.021(8) -0.008(6) 0.008(7)
N15 0.102(11) 0.068(9) 0.068(9) -0.005(8) 0.000(8) 0.005(8)
N16 0.152(13) 0.051(8) 0.104(11) 0.000(9) 0.074(10) 0.004(9)
C1 0.107(14) 0.100(13) 0.087(12) 0.036(11) -0.004(10) 0.007(10)
C2 0.096(13) 0.054(9) 0.080(11) -0.016(8) 0.014(10) -0.012(8)
C3 0.078(10) 0.053(8) 0.085(11) -0.005(8) 0.011(9) 0.009(8)
C4 0.091(12) 0.045(8) 0.063(9) -0.011(7) 0.026(8) -0.008(8)
C5 0.103(12) 0.052(8) 0.103(12) 0.008(9) 0.041(9) -0.018(8)
C6 0.119(14) 0.090(12) 0.080(11) -0.014(10) 0.001(10) -0.027(10)
C7 0.090(11) 0.054(9) 0.069(10) -0.004(8) 0.006(8) -0.002(8)
C8 0.122(14) 0.063(10) 0.071(11) -0.029(9) -0.011(9) -0.012(9)
C9 0.115(13) 0.076(11) 0.054(10) -0.015(8) 0.006(8) 0.017(10)
C10 0.196(21) 0.125(16) 0.041(8) 0.008(10) 0.013(10) -0.030(14)
C11 0.086(11) 0.087(11) 0.080(10) -0.021(9) 0.010(8) 0.027(9)
C12 0.066(9) 0.063(9) 0.067(9) -0.018(8) 0.006(7) 0.002(7)
C13 0.091(12) 0.062(10) 0.094(12) -0.007(9) 0.002(10) 0.016(8)
C14 0.087(11) 0.051(9) 0.096(12) 0.010(9) 0.003(9) 0.002(8)
C15 0.145(16) 0.062(10) 0.113(14) 0.029(10) 0.013(12) 0.013(10)
C16 0.072(11) 0.098(12) 0.102(13) 0.033(10) -0.011(9) -0.012(9)
C17 0.097(12) 0.051(8) 0.070(10) 0.009(8) -0.017(9) 0.003(8)
C18 0.104(14) 0.088(11) 0.047(9) -0.008(9) -0.011(8) -0.004(10)
C19 0.091(13) 0.079(10) 0.059(10) 0.003(9) 0.008(9) 0.010(9)
C20 0.137(15) 0.084(11) 0.070(10) 0.027(9) 0.031(10) 0.008(10)
C21 0.136(17) 0.120(16) 0.167(20) 0.059(16) 0.038(14) 0.054(14)
C22 0.097(13) 0.097(13) 0.094(12) 0.003(11) 0.011(10) 0.018(11)
C23 0.102(15) 0.146(19) 0.126(17) 0.024(15) 0.040(13) 0.045(13)
C24 0.075(12) 0.141(17) 0.094(13) 0.009(13) 0.030(10) 0.028(11)
C25 0.092(13) 0.208(23) 0.093(13) 0.011(15) 0.046(11) 0.012(14)
C26 0.134(16) 0.115(15) 0.065(10) -0.004(11) 0.002(10) 0.000(12)
C27 0.075(10) 0.095(12) 0.055(9) 0.002(9) 0.003(7) 0.010(9)
C28 0.106(13) 0.066(10) 0.076(11) -0.010(9) -0.006(9) -0.015(9)
C29 0.091(12) 0.065(10) 0.102(13) -0.015(10) -0.001(10) -0.025(9)
C30 0.142(18) 0.110(15) 0.139(18) -0.020(14) 0.017(14) -0.054(13)
C31 0.078(9) 0.049(8) 0.047(8) 0.000(7) 0.010(7) -0.001(7)
C32 0.084(10) 0.046(8) 0.074(10) -0.001(8) 0.009(8) -0.006(7)
C33 0.072(10) 0.059(9) 0.065(9) -0.009(8) 0.005(7) -0.006(7)
C34 0.068(9) 0.073(10) 0.045(8) 0.010(8) 0.012(6) 0.003(7)
C35 0.075(10) 0.058(9) 0.063(9) 0.006(8) 0.003(7) 0.007(7)
C36 0.090(11) 0.052(8) 0.052(8) -0.007(7) 0.007(7) -0.001(7)
C37 0.092(12) 0.061(9) 0.068(9) 0.007(8) 0.014(8) 0.010(8)
C38 0.098(12) 0.056(9) 0.085(11) 0.006(8) 0.006(9) -0.009(8)
C39 0.071(9) 0.048(8) 0.058(8) 0.010(7) 0.009(7) 0.010(7)
C40 0.097(11) 0.047(8) 0.070(9) 0.002(7) 0.018(8) 0.007(7)
C41 0.067(9) 0.050(8) 0.068(9) 0.008(7) 0.020(7) 0.007(6)
C42 0.081(10) 0.054(8) 0.053(8) 0.006(7) 0.022(7) 0.005(7)
C43 0.100(11) 0.033(7) 0.072(10) 0.004(7) -0.005(8) 0.011(7)
C44 0.079(10) 0.060(9) 0.070(9) 0.019(8) 0.034(8) -0.002(7)
C45 0.105(12) 0.049(8) 0.070(9) 0.004(8) 0.020(8) -0.009(8)
C46 0.093(11) 0.049(8) 0.082(10) 0.015(8) 0.018(8) -0.002(7)
B1 0.097(13) 0.054(10) 0.066(11) 0.012(9) 0.024(10) -0.004(9)
B2 0.112(16) 0.067(11) 0.062(11) 0.020(10) 0.035(11) 0.005(11)
Cl1 0.446(28) 0.082(7) 0.166(12) -0.008(8) 0.201(16) 0.021(11)
Cl2 0.226(15) 0.197(14) 0.131(10) 0.021(10) 0.022(10) -0.076(12)
Cl3 0.133(12) 0.327(26) 0.269(21) -0.057(20) 0.033(12) 0.077(14)
Cl4 0.271(20) 0.381(28) 0.154(13) -0.041(15) -0.065(13) 0.250(21)

loop_
_atom_site_label
_atom_site_type_symbol
_atom_site_fract_x
_atom_site_fract_y
_atom_site_fract_z
_atom_site_U_iso_or_equiv
_atom_site_thermal_displace_type
_atom_site_occupancy
_atom_site_calc_flag
_atom_site_refinement_flags
_atom_site_disorder_group
W1 W 0.39586(5) 0.04012(2) 0.70392(3) 0.0612(2) Uani 1 d . .
W2 W 0.15235(5) -0.19361(2) 0.91015(3) 0.0619(2) Uani 1 d . .
O1 O 0.4530(7) 0.0670(4) 0.7876(4) 0.067(2) Uani 1 d . .
O2 O 0.4561(8) -0.0308(3) 0.7017(4) 0.068(2) Uani 1 d . .
O3 O 0.1820(10) 0.0095(5) 0.7491(6) 0.110(4) Uani 1 d . .
O4 O 0.2796(7) -0.2335(4) 0.8860(4) 0.070(2) Uani 1 d . .
O5 O 0.2120(7) -0.1325(3) 0.9562(4) 0.069(2) Uani 1 d . .
O6 O 0.1139(10) -0.1362(5) 0.7836(5) 0.113(4) Uani 1 d . .
O7 O 0.3869(9) 0.0723(5) 1.0859(5) 0.094(3) Uani 1 d . .
O8 O 0.2875(10) 0.0040(5) 1.0626(5) 0.100(4) Uani 1 d . .
O9 O 0.5618(21) -0.1834(6) 0.6491(10) 0.258(14) Uani 1 d . .
O10 O 0.5871(10) -0.2633(5) 0.6598(6) 0.120(4) Uani 1 d . .
N1 N 0.5559(10) 0.0640(5) 0.6729(6) 0.066(3) Uani 1 d . .
N2 N 0.5674(10) 0.0963(4) 0.6185(5) 0.063(3) Uani 1 d . .
N3 N 0.3504(9) 0.0340(4) 0.6020(6) 0.066(3) Uani 1 d . .
N4 N 0.4013(10) 0.0658(5) 0.5569(6) 0.074(3) Uani 1 d . .
N5 N 0.3542(9) 0.1256(4) 0.6797(5) 0.069(3) Uani 1 d . .
N6 N 0.3966(9) 0.1499(4) 0.6248(5) 0.068(3) Uani 1 d . .
N7 N 0.2702(10) 0.0218(5) 0.7301(6) 0.077(3) Uani 1 d . .
N8 N 0.1885(9) -0.2361(4) 1.0054(5) 0.061(3) Uani 1 d . .
N9 N 0.1129(9) -0.2675(5) 1.0329(5) 0.066(3) Uani 1 d . .
N10 N -0.0010(10) -0.1773(5) 0.9482(6) 0.086(4) Uani 1 d . .
N11 N -0.0442(10) -0.2142(5) 0.9926(6) 0.073(3) Uani 1 d . .
N12 N 0.0617(9) -0.2681(5) 0.8847(6) 0.076(3) Uani 1 d . .
N13 N 0.0094(9) -0.2976(5) 0.9317(6) 0.075(3) Uani 1 d . .
N14 N 0.1278(9) -0.1614(6) 0.8361(6) 0.083(4) Uani 1 d . .
N15 N 0.3501(12) 0.0392(6) 1.0483(6) 0.079(4) Uani 1 d . .
N16 N 0.5530(13) -0.2231(6) 0.6794(7) 0.100(5) Uani 1 d . .
C1 C 0.6764(13) 0.0174(7) 0.7554(8) 0.098(5) Uani 1 d . .
H1A H 0.6788(13) 0.0404(7) 0.7935(8) 0.147 Uiso 1 calc R .
H1B H 0.7443(13) -0.0008(7) 0.7519(8) 0.147 Uiso 1 calc R .
H1C H 0.6211(13) -0.0099(7) 0.7587(8) 0.147 Uiso 1 calc R .
C2 C 0.6533(14) 0.0519(6) 0.6969(8) 0.076(4) Uani 1 d . .
C3 C 0.7329(12) 0.0762(6) 0.6556(7) 0.072(4) Uani 1 d . .
H3 H 0.8072(12) 0.0740(6) 0.6605(7) 0.086 Uiso 1 calc R .
C4 C 0.6733(13) 0.1025(5) 0.6090(7) 0.066(4) Uani 1 d . .
C5 C 0.7108(13) 0.1363(5) 0.5528(7) 0.084(5) Uani 1 d . .
H5A H 0.6873(13) 0.1739(5) 0.5572(7) 0.127 Uiso 1 calc R .
H5B H 0.6812(13) 0.1213(5) 0.5126(7) 0.127 Uiso 1 calc R .
H5C H 0.7876(13) 0.1353(5) 0.5528(7) 0.127 Uiso 1 calc R .
C6 C 0.2181(14) -0.0430(6) 0.5950(8) 0.097(5) Uani 1 d . .
H6A H 0.1606(14) -0.0254(6) 0.6164(8) 0.145 Uiso 1 calc R .
H6B H 0.2607(14) -0.0643(6) 0.6261(8) 0.145 Uiso 1 calc R .
H6C H 0.1890(14) -0.0671(6) 0.5614(8) 0.145 Uiso 1 calc R .
C7 C 0.2855(12) -0.0006(6) 0.5659(7) 0.071(4) Uani 1 d . .
C8 C 0.2973(14) 0.0077(6) 0.5018(8) 0.086(5) Uani 1 d . .
H8 H 0.2627(14) -0.0117(6) 0.4679(8) 0.103 Uiso 1 calc R .
C9 C 0.3694(14) 0.0499(7) 0.4959(7) 0.081(5) Uani 1 d . .
C10 C 0.4134(16) 0.0760(8) 0.4351(7) 0.120(7) Uani 1 d . .
H10A H 0.3549(16) 0.0860(8) 0.4054(7) 0.181 Uiso 1 calc R .
H10B H 0.4588(16) 0.0499(8) 0.4145(7) 0.181 Uiso 1 calc R .
H10C H 0.4540(16) 0.1084(8) 0.4471(7) 0.181 Uiso 1 calc R .
C11 C 0.2310(12) 0.1507(6) 0.7655(7) 0.084(5) Uani 1 d . .
H11A H 0.1629(12) 0.1692(6) 0.7630(7) 0.126 Uiso 1 calc R .
H11B H 0.2725(12) 0.1637(6) 0.8030(7) 0.126 Uiso 1 calc R .
H11C H 0.2199(12) 0.1115(6) 0.7693(7) 0.126 Uiso 1 calc R .
C12 C 0.2893(11) 0.1624(6) 0.7057(7) 0.065(4) Uani 1 d . .
C13 C 0.2904(13) 0.2108(6) 0.6702(8) 0.082(5) Uani 1 d . .
H13 H 0.2523(13) 0.2428(6) 0.6787(8) 0.099 Uiso 1 calc R .
C14 C 0.3575(13) 0.2035(6) 0.6199(8) 0.078(4) Uani 1 d . .
C15 C 0.3909(15) 0.2413(6) 0.5686(8) 0.106(6) Uani 1 d . .
H15A H 0.3988(15) 0.2210(6) 0.5290(8) 0.160 Uiso 1 calc R .
H15B H 0.4582(15) 0.2581(6) 0.5819(8) 0.160 Uiso 1 calc R .
H15C H 0.3376(15) 0.2696(6) 0.5614(8) 0.160 Uiso 1 calc R .
C16 C 0.3772(12) -0.2094(7) 1.0308(8) 0.091(5) Uani 1 d . .
H16A H 0.4232(12) -0.2331(7) 1.0072(8) 0.137 Uiso 1 calc R .
H16B H 0.4133(12) -0.1985(7) 1.0711(8) 0.137 Uiso 1 calc R .
H16C H 0.3598(12) -0.1771(7) 1.0053(8) 0.137 Uiso 1 calc R .
C17 C 0.2766(13) -0.2397(5) 1.0446(7) 0.073(4) Uani 1 d . .
C18 C 0.2558(14) -0.2738(7) 1.0973(7) 0.080(4) Uani 1 d . .
H18 H 0.3032(14) -0.2835(7) 1.1317(7) 0.096 Uiso 1 calc R .
C19 C 0.1535(14) -0.2897(6) 1.0881(7) 0.076(4) Uani 1 d . .
C20 C 0.0869(14) -0.3277(6) 1.1291(7) 0.096(5) Uani 1 d . .
H20A H 0.0348(14) -0.3062(6) 1.1508(7) 0.144 Uiso 1 calc R .
H20B H 0.1330(14) -0.3462(6) 1.1608(7) 0.144 Uiso 1 calc R .
H20C H 0.0510(14) -0.3546(6) 1.1015(7) 0.144 Uiso 1 calc R .
C21 C -0.0455(16) -0.0806(8) 0.9066(11) 0.140(8) Uani 1 d . .
H21A H -0.0852(16) -0.0500(8) 0.9230(11) 0.210 Uiso 1 calc R .
H21B H -0.0684(16) -0.0876(8) 0.8622(11) 0.210 Uiso 1 calc R .
H21C H 0.0296(16) -0.0719(8) 0.9091(11) 0.210 Uiso 1 calc R .
C22 C -0.0654(14) -0.1323(7) 0.9477(9) 0.096(5) Uani 1 d . .
C23 C -0.1435(15) -0.1395(10) 0.9922(10) 0.124(7) Uani 1 d . .
H23 H -0.1959(15) -0.1139(10) 1.0021(10) 0.149 Uiso 1 calc R .
C24 C -0.1300(13) -0.1917(9) 1.0194(9) 0.102(6) Uani 1 d . .
C25 C -0.1900(14) -0.2206(10) 1.0692(9) 0.129(8) Uani 1 d . .
H25A H -0.2561(14) -0.2014(10) 1.0754(9) 0.194 Uiso 1 calc R .
H25B H -0.1479(14) -0.2214(10) 1.1095(9) 0.194 Uiso 1 calc R .
H25C H -0.2052(14) -0.2578(10) 1.0551(9) 0.194 Uiso 1 calc R .
C26 C 0.0949(14) -0.2806(8) 0.7672(7) 0.105(6) Uani 1 d . .
H26A H 0.0550(14) -0.2978(8) 0.7316(7) 0.157 Uiso 1 calc R .
H26B H 0.1690(14) -0.2909(8) 0.7660(7) 0.157 Uiso 1 calc R .
H26C H 0.0883(14) -0.2411(8) 0.7636(7) 0.157 Uiso 1 calc R .
C27 C 0.0516(12) -0.2993(7) 0.8301(7) 0.075(4) Uani 1 d . .
C28 C -0.0052(13) -0.3471(6) 0.8410(8) 0.083(4) Uani 1 d . .
H28 H -0.0219(13) -0.3753(6) 0.8115(8) 0.100 Uiso 1 calc R .
C29 C -0.0317(13) -0.3442(6) 0.9046(9) 0.086(5) Uani 1 d . .
C30 C -0.0974(16) -0.3840(8) 0.9412(10) 0.130(7) Uani 1 d . .
H30A H -0.0864(16) -0.4208(8) 0.9252(10) 0.195 Uiso 1 calc R .
H30B H -0.1718(16) -0.3744(8) 0.9352(10) 0.195 Uiso 1 calc R .
H30C H -0.0762(16) -0.3824(8) 0.9866(10) 0.195 Uiso 1 calc R .
C31 C 0.4258(10) 0.0593(5) 0.8504(6) 0.058(3) Uani 1 d . .
C32 C 0.4347(11) 0.1024(5) 0.8952(7) 0.068(4) Uani 1 d . .
H32 H 0.4571(11) 0.1371(5) 0.8818(7) 0.082 Uiso 1 calc R .
C33 C 0.4107(10) 0.0944(6) 0.9591(7) 0.066(4) Uani 1 d . .
H33 H 0.4150(10) 0.1235(6) 0.9887(7) 0.079 Uiso 1 calc R .
C34 C 0.3798(11) 0.0419(6) 0.9785(6) 0.062(4) Uani 1 d . .
C35 C 0.3720(11) -0.0025(6) 0.9367(7) 0.065(4) Uani 1 d . .
C36 C 0.3966(11) 0.0083(5) 0.8720(6) 0.065(4) Uani 1 d . .
H36 H 0.3930(11) -0.0207(5) 0.8424(6) 0.077 Uiso 1 calc R .
C37 C 0.3443(12) -0.0608(6) 0.9558(7) 0.074(4) Uani 1 d . .
H37A H 0.3934(12) -0.0862(6) 0.9360(7) 0.088 Uiso 1 calc R .
H37B H 0.3544(12) -0.0645(6) 1.0026(7) 0.088 Uiso 1 calc R .
C38 C 0.2324(12) -0.0768(6) 0.9357(7) 0.080(4) Uani 1 d . .
H38A H 0.1826(12) -0.0517(6) 0.9553(7) 0.096 Uiso 1 calc R .
H38B H 0.2220(12) -0.0741(6) 0.8888(7) 0.096 Uiso 1 calc R .
C39 C 0.3450(10) -0.2301(5) 0.8357(6) 0.059(3) Uani 1 d . .
C40 C 0.3886(12) -0.1801(5) 0.8189(7) 0.071(4) Uani 1 d . .
H40 H 0.3705(12) -0.1487(5) 0.8420(7) 0.085 Uiso 1 calc R .
C41 C 0.4582(10) -0.1748(5) 0.7692(7) 0.061(3) Uani 1 d . .
C42 C 0.4844(11) -0.2241(5) 0.7364(6) 0.062(3) Uani 1 d . .
C43 C 0.4429(11) -0.2747(5) 0.7538(7) 0.069(4) Uani 1 d . .
H43 H 0.4627(11) -0.3066(5) 0.7320(7) 0.082 Uiso 1 calc R .
C44 C 0.3727(11) -0.2785(6) 0.8029(7) 0.069(4) Uani 1 d . .
H44 H 0.3441(11) -0.3125(6) 0.8143(7) 0.083 Uiso 1 calc R .
C45 C 0.5031(12) -0.1171(5) 0.7537(7) 0.074(4) Uani 1 d . .
H45A H 0.5215(12) -0.0974(5) 0.7937(7) 0.089 Uiso 1 calc R .
H45B H 0.5673(12) -0.1208(5) 0.7294(7) 0.089 Uiso 1 calc R .
C46 C 0.4183(11) -0.0856(5) 0.7138(7) 0.075(4) Uani 1 d . .
H46A H 0.4026(11) -0.1045(5) 0.6729(7) 0.089 Uiso 1 calc R .
H46B H 0.3528(11) -0.0838(5) 0.7372(7) 0.089 Uiso 1 calc R .
B1 B 0.4667(14) 0.1166(7) 0.5806(8) 0.072(5) Uani 1 d . .
H1 H 0.4864(14) 0.1391(7) 0.5434(8) 0.086 Uiso 1 calc R .
B2 B 0.0056(16) -0.2712(7) 1.0018(8) 0.079(5) Uani 1 d . .
H2 H -0.0399(16) -0.2939(7) 1.0287(8) 0.095 Uiso 1 calc R .
Cl1 Cl 0.7957(17) 0.1283(5) 0.8598(7) 0.225(10) Uani 0.50 d P .
Cl2 Cl 0.9847(13) 0.0749(7) 0.8519(6) 0.184(6) Uani 0.50 d P .
Cl3 Cl 0.1558(13) 0.1169(10) 0.2915(10) 0.242(9) Uani 0.50 d P .
Cl4 Cl 0.0798(16) 0.0381(10) 0.3693(8) 0.271(13) Uani 0.50 d P .
C47 C 0.9200 0.1379 0.8840 0.139(16) Uiso 0.50 d P .
H47A H 0.9282 0.1397 0.9311 0.166 Uiso 0.50 calc PR .
H47B H 0.9488 0.1713 0.8655 0.166 Uiso 0.50 calc PR .
C48 C 0.0747(43) 0.0603(22) 0.3022(25) 0.166(19) Uiso 0.50 d P .
H48A H 0.0011(43) 0.0705(22) 0.2904(25) 0.199 Uiso 0.50 calc PR .
H48B H 0.0950(43) 0.0312(22) 0.2727(25) 0.199 Uiso 0.50 calc PR .

loop_
_atom_type_symbol
_atom_type_description
_atom_type_scat_dispersion_real
_atom_type_scat_dispersion_imag
_atom_type_scat_source
B B 0.0013 0.0007 'International Tables Vol C Tables 4.2.6.8 and 6.1.1.4'
C C 0.0033 0.0016 'International Tables Vol C Tables 4.2.6.8 and 6.1.1.4'
N N 0.0061 0.0033 'International Tables Vol C Tables 4.2.6.8 and 6.1.1.4'
H H 0.0000 0.0000 'International Tables Vol C Tables 4.2.6.8 and 6.1.1.4'
O O 0.0106 0.0060 'International Tables Vol C Tables 4.2.6.8 and 6.1.1.4'
W W -0.8490 6.8722 'International Tables Vol C Tables 4.2.6.8 and 6.1.1.4'
Cl Cl 0.1484 0.1585 'International Tables Vol C Tables 4.2.6.8 and 6.1.1.4'

loop_
_geom_angle_atom_site_label_1
_geom_angle_atom_site_label_2
_geom_angle_atom_site_label_3
_geom_angle
_geom_angle_site_symmetry_1
_geom_angle_site_symmetry_3
_geom_angle_publ_flag
N7 W1 O2 98.3(5) . . ?
N7 W1 O1 96.2(5) . . ?
O2 W1 O1 101.3(4) . . ?
N7 W1 N3 94.9(5) . . ?
O2 W1 N3 90.0(4) . . ?
O1 W1 N3 162.7(4) . . ?
N7 W1 N5 95.9(5) . . ?
O2 W1 N5 162.2(4) . . ?
O1 W1 N5 87.7(4) . . ?
N3 W1 N5 78.1(4) . . ?
N7 W1 N1 178.8(5) . . ?
O2 W1 N1 82.0(4) . . ?
O1 W1 N1 82.5(4) . . ?
N3 W1 N1 86.3(4) . . ?
N5 W1 N1 84.0(4) . . ?
N14 W2 O5 98.0(5) . . ?
N14 W2 O4 96.3(5) . . ?
O5 W2 O4 102.1(4) . . ?
N14 W2 N10 96.7(5) . . ?
O5 W2 N10 90.6(5) . . ?
O4 W2 N10 160.4(4) . . ?
N14 W2 N12 95.3(5) . . ?
O5 W2 N12 162.8(4) . . ?
O4 W2 N12 87.2(4) . . ?
N10 W2 N12 77.1(5) . . ?
N14 W2 N8 178.5(5) . . ?
O5 W2 N8 82.1(4) . . ?
O4 W2 N8 82.2(4) . . ?
N10 W2 N8 84.8(4) . . ?
N12 W2 N8 84.9(4) . . ?
C31 O1 W1 134.1(8) . . ?
C46 O2 W1 134.8(8) . . ?
C39 O4 W2 134.3(8) . . ?
C38 O5 W2 131.1(8) . . ?
C2 N1 N2 107.3(12) . . ?
C2 N1 W1 131.6(10) . . ?
N2 N1 W1 121.0(9) . . ?
C4 N2 N1 108.7(11) . . ?
C4 N2 B1 132.5(12) . . ?
N1 N2 B1 118.7(12) . . ?
C7 N3 N4 104.8(11) . . ?
C7 N3 W1 134.2(9) . . ?
N4 N3 W1 120.5(8) . . ?
C9 N4 N3 109.9(12) . . ?
C9 N4 B1 130.3(13) . . ?
N3 N4 B1 118.9(11) . . ?
C12 N5 N6 107.8(11) . . ?
C12 N5 W1 133.1(10) . . ?
N6 N5 W1 119.1(8) . . ?
C14 N6 N5 107.7(11) . . ?
C14 N6 B1 131.4(13) . . ?
N5 N6 B1 120.7(10) . . ?
O3 N7 W1 179.2(9) . . ?
C17 N8 N9 106.3(11) . . ?
C17 N8 W2 133.2(10) . . ?
N9 N8 W2 120.5(8) . . ?
C19 N9 N8 109.7(12) . . ?
C19 N9 B2 130.7(13) . . ?
N8 N9 B2 119.6(12) . . ?
C22 N10 N11 105.6(13) . . ?
C22 N10 W2 133.5(12) . . ?
N11 N10 W2 120.0(9) . . ?
C24 N11 N10 110.5(13) . . ?
C24 N11 B2 130.2(14) . . ?
N10 N11 B2 119.3(12) . . ?
C27 N12 N13 105.2(12) . . ?
C27 N12 W2 133.4(10) . . ?
N13 N12 W2 120.9(9) . . ?
C29 N13 N12 108.9(12) . . ?
C29 N13 B2 133.4(14) . . ?
N12 N13 B2 117.6(12) . . ?
O6 N14 W2 176.8(12) . . ?
O7 N15 O8 123.6(14) . . ?
O7 N15 C34 119.1(14) . . ?
O8 N15 C34 117.4(13) . . ?
O10 N16 O9 118.0(15) . . ?
O10 N16 C42 120.4(14) . . ?
O9 N16 C42 120.9(14) . . ?
N1 C2 C3 109.5(14) . . ?
N1 C2 C1 124.5(14) . . ?
C3 C2 C1 126.0(16) . . ?
C4 C3 C2 103.7(13) . . ?
C3 C4 N2 110.8(12) . . ?
C3 C4 C5 128.4(15) . . ?
N2 C4 C5 120.8(14) . . ?
C8 C7 N3 110.7(13) . . ?
C8 C7 C6 126.3(15) . . ?
N3 C7 C6 123.0(13) . . ?
C7 C8 C9 107.6(13) . . ?
N4 C9 C8 107.0(14) . . ?
N4 C9 C10 122.7(15) . . ?
C8 C9 C10 130.2(15) . . ?
N5 C12 C13 109.3(13) . . ?
N5 C12 C11 122.4(13) . . ?
C13 C12 C11 128.2(13) . . ?
C14 C13 C12 108.2(13) . . ?
C13 C14 N6 107.0(13) . . ?
C13 C14 C15 131.6(15) . . ?
N6 C14 C15 121.4(15) . . ?
N8 C17 C18 109.2(14) . . ?
N8 C17 C16 121.9(13) . . ?
C18 C17 C16 128.9(14) . . ?
C19 C18 C17 105.8(13) . . ?
N9 C19 C18 109.0(14) . . ?
N9 C19 C20 121.3(15) . . ?
C18 C19 C20 129.6(15) . . ?
N10 C22 C23 109.5(17) . . ?
N10 C22 C21 123.1(16) . . ?
C23 C22 C21 127.3(18) . . ?
C22 C23 C24 107.8(17) . . ?
N11 C24 C23 106.7(15) . . ?
N11 C24 C25 122.4(18) . . ?
C23 C24 C25 130.9(17) . . ?
N12 C27 C28 111.0(13) . . ?
N12 C27 C26 121.8(15) . . ?
C28 C27 C26 127.2(16) . . ?
C29 C28 C27 105.2(14) . . ?
N13 C29 C28 109.5(14) . . ?
N13 C29 C30 122.6(16) . . ?
C28 C29 C30 127.9(15) . . ?
C36 C31 O1 120.9(12) . . ?
C36 C31 C32 118.3(12) . . ?
O1 C31 C32 120.6(11) . . ?
C33 C32 C31 120.9(12) . . ?
C32 C33 C34 118.7(13) . . ?
C35 C34 C33 122.9(12) . . ?
C35 C34 N15 123.4(12) . . ?
C33 C34 N15 113.7(13) . . ?
C34 C35 C36 115.8(12) . . ?
C34 C35 C37 125.2(12) . . ?
C36 C35 C37 119.0(13) . . ?
C31 C36 C35 123.4(12) . . ?
C38 C37 C35 113.2(12) . . ?
O5 C38 C37 109.9(11) . . ?
O4 C39 C40 120.5(12) . . ?
O4 C39 C44 119.4(12) . . ?
C40 C39 C44 120.1(12) . . ?
C39 C40 C41 122.7(13) . . ?
C40 C41 C42 116.3(12) . . ?
C40 C41 C45 119.2(12) . . ?
C42 C41 C45 124.5(11) . . ?
C43 C42 C41 121.5(12) . . ?
C43 C42 N16 117.2(12) . . ?
C41 C42 N16 121.3(12) . . ?
C44 C43 C42 120.7(13) . . ?
C43 C44 C39 118.7(12) . . ?
C46 C45 C41 108.4(12) . . ?
O2 C46 C45 109.4(11) . . ?
N6 B1 N2 110.3(12) . . ?
N6 B1 N4 107.4(12) . . ?
N2 B1 N4 108.4(12) . . ?
N9 B2 N11 111.2(14) . . ?
N9 B2 N13 110.9(13) . . ?
N11 B2 N13 106.5(12) . . ?
Cl1 C47 Cl2 101.5(6) . . ?
Cl4 C48 Cl3 114.1(35) . . ?

loop_
_geom_bond_atom_site_label_1
_geom_bond_atom_site_label_2
_geom_bond_distance
_geom_bond_site_symmetry_2
_geom_bond_publ_flag
W1 N7 1.741(12) . ?
W1 O2 1.873(8) . ?
W1 O1 1.942(9) . ?
W1 N3 2.149(12) . ?
W1 N5 2.181(11) . ?
W1 N1 2.204(12) . ?
W2 N14 1.724(13) . ?
W2 O5 1.888(8) . ?
W2 O4 1.944(9) . ?
W2 N10 2.141(13) . ?
W2 N12 2.176(12) . ?
W2 N8 2.238(11) . ?
O1 C31 1.365(14) . ?
O2 C46 1.432(15) . ?
O3 N7 1.224(14) . ?
O4 C39 1.352(14) . ?
O5 C38 1.436(15) . ?
O6 N14 1.245(14) . ?
O7 N15 1.189(14) . ?
O8 N15 1.20(2) . ?
O9 N16 1.15(2) . ?
O10 N16 1.142(15) . ?
N1 C2 1.32(2) . ?
N1 N2 1.378(14) . ?
N2 C4 1.36(2) . ?
N2 B1 1.53(2) . ?
N3 C7 1.36(2) . ?
N3 N4 1.383(14) . ?
N4 C9 1.35(2) . ?
N4 B1 1.54(2) . ?
N5 C12 1.34(2) . ?
N5 N6 1.399(14) . ?
N6 C14 1.39(2) . ?
N6 B1 1.52(2) . ?
N8 C17 1.34(2) . ?
N8 N9 1.357(14) . ?
N9 C19 1.33(2) . ?
N9 B2 1.46(2) . ?
N10 C22 1.35(2) . ?
N10 N11 1.40(2) . ?
N11 C24 1.34(2) . ?
N11 B2 1.52(2) . ?
N12 C27 1.35(2) . ?
N12 N13 1.390(15) . ?
N13 C29 1.35(2) . ?
N13 B2 1.58(2) . ?
N15 C34 1.50(2) . ?
N16 C42 1.49(2) . ?
C1 C2 1.48(2) . ?
C2 C3 1.46(2) . ?
C3 C4 1.34(2) . ?
C4 C5 1.51(2) . ?
C6 C7 1.47(2) . ?
C7 C8 1.35(2) . ?
C8 C9 1.37(2) . ?
C9 C10 1.53(2) . ?
C11 C12 1.49(2) . ?
C12 C13 1.38(2) . ?
C13 C14 1.37(2) . ?
C14 C15 1.47(2) . ?
C16 C17 1.49(2) . ?
C17 C18 1.40(2) . ?
C18 C19 1.34(2) . ?
C19 C20 1.52(2) . ?
C21 C22 1.53(2) . ?
C22 C23 1.38(2) . ?
C23 C24 1.39(2) . ?
C24 C25 1.47(2) . ?
C26 C27 1.50(2) . ?
C27 C28 1.38(2) . ?
C28 C29 1.37(2) . ?
C29 C30 1.49(2) . ?
C31 C36 1.36(2) . ?
C31 C32 1.39(2) . ?
C32 C33 1.37(2) . ?
C33 C34 1.39(2) . ?
C34 C35 1.38(2) . ?
C35 C36 1.40(2) . ?
C35 C37 1.51(2) . ?
C37 C38 1.49(2) . ?
C39 C40 1.38(2) . ?
C39 C44 1.40(2) . ?
C40 C41 1.38(2) . ?
C41 C42 1.42(2) . ?
C41 C45 1.54(2) . ?
C42 C43 1.38(2) . ?
C43 C44 1.37(2) . ?
C45 C46 1.51(2) . ?
Cl1 C47 1.62(2) . ?
Cl2 C47 1.86(2) . ?
Cl3 C48 1.72(5) . ?
Cl4 C48 1.48(5) . ?

loop_
_geom_torsion_atom_site_label_1
_geom_torsion_atom_site_label_2
_geom_torsion_atom_site_label_3
_geom_torsion_atom_site_label_4
_geom_torsion
_geom_torsion_site_symmetry_1
_geom_torsion_site_symmetry_2
_geom_torsion_site_symmetry_3
_geom_torsion_site_symmetry_4
_geom_torsion_publ_flag
N7 W1 O1 C31 19.5(12) . . . . ?
O2 W1 O1 C31 -80.3(11) . . . . ?
N3 W1 O1 C31 149.3(13) . . . . ?
N5 W1 O1 C31 115.2(11) . . . . ?
N1 W1 O1 C31 -160.6(11) . . . . ?
N7 W1 O2 C46 2.4(13) . . . . ?
O1 W1 O2 C46 100.5(12) . . . . ?
N3 W1 O2 C46 -92.6(12) . . . . ?
N5 W1 O2 C46 -140.3(14) . . . . ?
N1 W1 O2 C46 -178.8(12) . . . . ?
N14 W2 O4 C39 13.5(13) . . . . ?
O5 W2 O4 C39 -86.1(12) . . . . ?
N10 W2 O4 C39 144.8(14) . . . . ?
N12 W2 O4 C39 108.6(12) . . . . ?
N8 W2 O4 C39 -166.2(12) . . . . ?
N14 W2 O5 C38 -1.0(12) . . . . ?
O4 W2 O5 C38 97.2(11) . . . . ?
N10 W2 O5 C38 -97.9(12) . . . . ?
N12 W2 O5 C38 -141.4(15) . . . . ?
N8 W2 O5 C38 177.4(12) . . . . ?
N7 W1 N1 C2 52.1(225) . . . . ?
O2 W1 N1 C2 -51.2(12) . . . . ?
O1 W1 N1 C2 51.4(12) . . . . ?
N3 W1 N1 C2 -141.8(12) . . . . ?
N5 W1 N1 C2 139.8(12) . . . . ?
N7 W1 N1 N2 -129.4(220) . . . . ?
O2 W1 N1 N2 127.2(9) . . . . ?
O1 W1 N1 N2 -130.2(9) . . . . ?
N3 W1 N1 N2 36.6(8) . . . . ?
N5 W1 N1 N2 -41.7(8) . . . . ?
C2 N1 N2 C4 1.6(13) . . . . ?
W1 N1 N2 C4 -177.2(8) . . . . ?
C2 N1 N2 B1 -179.9(11) . . . . ?
W1 N1 N2 B1 1.3(14) . . . . ?
N7 W1 N3 C7 -37.2(13) . . . . ?
O2 W1 N3 C7 61.1(13) . . . . ?
O1 W1 N3 C7 -167.3(12) . . . . ?
N5 W1 N3 C7 -132.3(13) . . . . ?
N1 W1 N3 C7 143.1(13) . . . . ?
N7 W1 N3 N4 151.9(10) . . . . ?
O2 W1 N3 N4 -109.8(9) . . . . ?
O1 W1 N3 N4 21.8(19) . . . . ?
N5 W1 N3 N4 56.8(9) . . . . ?
N1 W1 N3 N4 -27.9(9) . . . . ?
C7 N3 N4 C9 -1.2(15) . . . . ?
W1 N3 N4 C9 172.1(9) . . . . ?
C7 N3 N4 B1 169.5(12) . . . . ?
W1 N3 N4 B1 -17.2(16) . . . . ?
N7 W1 N5 C12 34.4(13) . . . . ?
O2 W1 N5 C12 177.3(12) . . . . ?
O1 W1 N5 C12 -61.6(13) . . . . ?
N3 W1 N5 C12 128.2(13) . . . . ?
N1 W1 N5 C12 -144.4(13) . . . . ?
N7 W1 N5 N6 -142.4(10) . . . . ?
O2 W1 N5 N6 0.5(20) . . . . ?
O1 W1 N5 N6 121.6(9) . . . . ?
N3 W1 N5 N6 -48.6(9) . . . . ?
N1 W1 N5 N6 38.8(9) . . . . ?
C12 N5 N6 C14 1.9(15) . . . . ?
W1 N5 N6 C14 179.4(9) . . . . ?
C12 N5 N6 B1 -174.7(12) . . . . ?
W1 N5 N6 B1 2.8(16) . . . . ?
O2 W1 N7 O3 136.0(1000) . . . . ?
O1 W1 N7 O3 33.6(1000) . . . . ?
N3 W1 N7 O3 -133.2(1000) . . . . ?
N5 W1 N7 O3 -54.7(1000) . . . . ?
N1 W1 N7 O3 32.8(1000) . . . . ?
N14 W2 N8 C17 40.3(193) . . . . ?
O5 W2 N8 C17 -51.4(12) . . . . ?
O4 W2 N8 C17 52.0(12) . . . . ?
N10 W2 N8 C17 -142.7(13) . . . . ?
N12 W2 N8 C17 139.8(13) . . . . ?
N14 W2 N8 N9 -136.9(187) . . . . ?
O5 W2 N8 N9 131.4(9) . . . . ?
O4 W2 N8 N9 -125.2(9) . . . . ?
N10 W2 N8 N9 40.1(9) . . . . ?
N12 W2 N8 N9 -37.4(9) . . . . ?
C17 N8 N9 C19 0.4(15) . . . . ?
W2 N8 N9 C19 178.3(9) . . . . ?
C17 N8 N9 B2 178.8(13) . . . . ?
W2 N8 N9 B2 -3.3(16) . . . . ?
N14 W2 N10 C22 -42.7(17) . . . . ?
O5 W2 N10 C22 55.4(16) . . . . ?
O4 W2 N10 C22 -174.0(13) . . . . ?
N12 W2 N10 C22 -136.7(17) . . . . ?
N8 W2 N10 C22 137.4(16) . . . . ?
N14 W2 N10 N11 150.1(11) . . . . ?
O5 W2 N10 N11 -111.8(11) . . . . ?
O4 W2 N10 N11 18.9(21) . . . . ?
N12 W2 N10 N11 56.2(10) . . . . ?
N8 W2 N10 N11 -29.8(10) . . . . ?
C22 N10 N11 C24 -1.7(18) . . . . ?
W2 N10 N11 C24 168.7(11) . . . . ?
C22 N10 N11 B2 176.2(14) . . . . ?
W2 N10 N11 B2 -13.5(18) . . . . ?
N14 W2 N12 C27 40.5(14) . . . . ?
O5 W2 N12 C27 -178.9(12) . . . . ?
O4 W2 N12 C27 -55.6(13) . . . . ?
N10 W2 N12 C27 136.1(14) . . . . ?
N8 W2 N12 C27 -138.0(14) . . . . ?
N14 W2 N12 N13 -148.6(10) . . . . ?
O5 W2 N12 N13 -8.0(21) . . . . ?
O4 W2 N12 N13 115.3(10) . . . . ?
N10 W2 N12 N13 -52.9(10) . . . . ?
N8 W2 N12 N13 32.9(10) . . . . ?
C27 N12 N13 C29 -1.2(16) . . . . ?
W2 N12 N13 C29 -174.3(10) . . . . ?
C27 N12 N13 B2 -179.1(12) . . . . ?
W2 N12 N13 B2 7.7(16) . . . . ?
O5 W2 N14 O6 22.5(213) . . . . ?
O4 W2 N14 O6 -80.6(212) . . . . ?
N10 W2 N14 O6 114.1(212) . . . . ?
N12 W2 N14 O6 -168.4(212) . . . . ?
N8 W2 N14 O6 -69.0(324) . . . . ?
N2 N1 C2 C3 -1.5(14) . . . . ?
W1 N1 C2 C3 177.1(8) . . . . ?
N2 N1 C2 C1 -179.5(13) . . . . ?
W1 N1 C2 C1 -0.9(21) . . . . ?
N1 C2 C3 C4 0.8(15) . . . . ?
C1 C2 C3 C4 178.8(14) . . . . ?
C2 C3 C4 N2 0.2(14) . . . . ?
C2 C3 C4 C5 178.7(12) . . . . ?
N1 N2 C4 C3 -1.1(14) . . . . ?
B1 N2 C4 C3 -179.3(13) . . . . ?
N1 N2 C4 C5 -179.7(11) . . . . ?
B1 N2 C4 C5 2.1(20) . . . . ?
N4 N3 C7 C8 1.8(16) . . . . ?
W1 N3 C7 C8 -170.1(10) . . . . ?
N4 N3 C7 C6 178.2(14) . . . . ?
W1 N3 C7 C6 6.3(22) . . . . ?
N3 C7 C8 C9 -1.8(19) . . . . ?
C6 C7 C8 C9 -178.0(16) . . . . ?
N3 N4 C9 C8 0.2(17) . . . . ?
B1 N4 C9 C8 -169.1(14) . . . . ?
N3 N4 C9 C10 -178.4(14) . . . . ?
B1 N4 C9 C10 12.3(25) . . . . ?
C7 C8 C9 N4 0.9(19) . . . . ?
C7 C8 C9 C10 179.4(17) . . . . ?
N6 N5 C12 C13 -1.5(16) . . . . ?
W1 N5 C12 C13 -178.6(10) . . . . ?
N6 N5 C12 C11 -179.4(12) . . . . ?
W1 N5 C12 C11 3.6(21) . . . . ?
N5 C12 C13 C14 0.6(18) . . . . ?
C11 C12 C13 C14 178.3(14) . . . . ?
C12 C13 C14 N6 0.5(18) . . . . ?
C12 C13 C14 C15 -178.0(17) . . . . ?
N5 N6 C14 C13 -1.5(17) . . . . ?
B1 N6 C14 C13 174.6(14) . . . . ?
N5 N6 C14 C15 177.2(14) . . . . ?
B1 N6 C14 C15 -6.7(25) . . . . ?
N9 N8 C17 C18 0.0(15) . . . . ?
W2 N8 C17 C18 -177.5(9) . . . . ?
N9 N8 C17 C16 -178.8(13) . . . . ?
W2 N8 C17 C16 3.7(21) . . . . ?
N8 C17 C18 C19 -0.4(17) . . . . ?
C16 C17 C18 C19 178.3(15) . . . . ?
N8 N9 C19 C18 -0.7(17) . . . . ?
B2 N9 C19 C18 -178.8(15) . . . . ?
N8 N9 C19 C20 -179.2(12) . . . . ?
B2 N9 C19 C20 2.6(24) . . . . ?
C17 C18 C19 N9 0.6(17) . . . . ?
C17 C18 C19 C20 179.0(15) . . . . ?
N11 N10 C22 C23 2.5(20) . . . . ?
W2 N10 C22 C23 -165.9(14) . . . . ?
N11 N10 C22 C21 178.4(16) . . . . ?
W2 N10 C22 C21 9.9(28) . . . . ?
N10 C22 C23 C24 -2.5(24) . . . . ?
C21 C22 C23 C24 -178.2(19) . . . . ?
N10 N11 C24 C23 0.2(21) . . . . ?
B2 N11 C24 C23 -177.4(17) . . . . ?
N10 N11 C24 C25 -178.3(17) . . . . ?
B2 N11 C24 C25 4.1(30) . . . . ?
C22 C23 C24 N11 1.4(24) . . . . ?
C22 C23 C24 C25 179.7(20) . . . . ?
N13 N12 C27 C28 0.1(16) . . . . ?
W2 N12 C27 C28 172.1(11) . . . . ?
N13 N12 C27 C26 178.0(13) . . . . ?
W2 N12 C27 C26 -10.0(22) . . . . ?
N12 C27 C28 C29 0.9(19) . . . . ?
C26 C27 C28 C29 -176.9(16) . . . . ?
N12 N13 C29 C28 1.8(18) . . . . ?
B2 N13 C29 C28 179.2(15) . . . . ?
N12 N13 C29 C30 -177.1(16) . . . . ?
B2 N13 C29 C30 0.4(28) . . . . ?
C27 C28 C29 N13 -1.6(19) . . . . ?
C27 C28 C29 C30 177.1(18) . . . . ?
W1 O1 C31 C36 41.4(18) . . . . ?
W1 O1 C31 C32 -143.4(11) . . . . ?
C36 C31 C32 C33 -2.5(20) . . . . ?
O1 C31 C32 C33 -177.8(12) . . . . ?
C31 C32 C33 C34 1.6(21) . . . . ?
C32 C33 C34 C35 -0.1(21) . . . . ?
C32 C33 C34 N15 -176.9(12) . . . . ?
O7 N15 C34 C35 158.2(14) . . . . ?
O8 N15 C34 C35 -23.9(20) . . . . ?
O7 N15 C34 C33 -25.0(18) . . . . ?
O8 N15 C34 C33 153.0(14) . . . . ?
C33 C34 C35 C36 -0.4(20) . . . . ?
N15 C34 C35 C36 176.2(12) . . . . ?
C33 C34 C35 C37 176.7(13) . . . . ?
N15 C34 C35 C37 -6.7(21) . . . . ?
O1 C31 C36 C35 177.4(12) . . . . ?
C32 C31 C36 C35 2.1(21) . . . . ?
C34 C35 C36 C31 -0.6(20) . . . . ?
C37 C35 C36 C31 -177.9(13) . . . . ?
C34 C35 C37 C38 104.3(16) . . . . ?
C36 C35 C37 C38 -78.7(16) . . . . ?
W2 O5 C38 C37 -130.5(11) . . . . ?
C35 C37 C38 O5 -179.4(11) . . . . ?
W2 O4 C39 C40 51.2(19) . . . . ?
W2 O4 C39 C44 -132.1(11) . . . . ?
O4 C39 C40 C41 178.1(13) . . . . ?
C44 C39 C40 C41 1.5(22) . . . . ?
C39 C40 C41 C42 -1.0(22) . . . . ?
C39 C40 C41 C45 179.9(13) . . . . ?
C40 C41 C42 C43 -0.5(21) . . . . ?
C45 C41 C42 C43 178.6(13) . . . . ?
C40 C41 C42 N16 176.2(14) . . . . ?
C45 C41 C42 N16 -4.8(22) . . . . ?
O10 N16 C42 C43 -15.4(25) . . . . ?
O9 N16 C42 C43 154.6(22) . . . . ?
O10 N16 C42 C41 167.8(17) . . . . ?
O9 N16 C42 C41 -22.2(30) . . . . ?
C41 C42 C43 C44 1.4(22) . . . . ?
N16 C42 C43 C44 -175.4(14) . . . . ?
C42 C43 C44 C39 -0.8(22) . . . . ?
O4 C39 C44 C43 -177.2(12) . . . . ?
C40 C39 C44 C43 -0.6(21) . . . . ?
C40 C41 C45 C46 -79.2(16) . . . . ?
C42 C41 C45 C46 101.7(15) . . . . ?
W1 O2 C46 C45 -136.5(10) . . . . ?
C41 C45 C46 O2 177.0(10) . . . . ?
C14 N6 B1 N2 123.2(16) . . . . ?
N5 N6 B1 N2 -61.1(16) . . . . ?
C14 N6 B1 N4 -118.7(16) . . . . ?
N5 N6 B1 N4 56.9(16) . . . . ?
C4 N2 B1 N6 -124.1(14) . . . . ?
N1 N2 B1 N6 57.8(15) . . . . ?
C4 N2 B1 N4 118.6(14) . . . . ?
N1 N2 B1 N4 -59.5(14) . . . . ?
C9 N4 B1 N6 119.6(16) . . . . ?
N3 N4 B1 N6 -48.9(16) . . . . ?
C9 N4 B1 N2 -121.2(16) . . . . ?
N3 N4 B1 N2 70.3(15) . . . . ?
C19 N9 B2 N11 121.7(16) . . . . ?
N8 N9 B2 N11 -56.3(17) . . . . ?
C19 N9 B2 N13 -120.1(16) . . . . ?
N8 N9 B2 N13 61.9(16) . . . . ?
C24 N11 B2 N9 -114.6(18) . . . . ?
N10 N11 B2 N9 68.0(17) . . . . ?
C24 N11 B2 N13 124.6(17) . . . . ?
N10 N11 B2 N13 -52.8(18) . . . . ?
C29 N13 B2 N9 117.3(18) . . . . ?
N12 N13 B2 N9 -65.4(16) . . . . ?
C29 N13 B2 N11 -121.7(17) . . . . ?
N12 N13 B2 N11 55.6(17) . . . . ?
